data_7010660
loop_
_publ_author_name
'F\'elix A. Jal\'on'
'Blanca R. Manzano'
'Felipe G\'omez-de la Torre'
'Ana M. L\'opez-Agenjo'
'Ana M. Rodr\'iguez'
'Walter Weissensteiner'
'Thomas Sturm'
'Jos\'e Mah\'ia'
'Miguel Maestro'

_publ_section_title
;
 NMR study on the coordination of dibenzylideneacetone to chiral
 palladium(0) units. Fluxional behaviour including an intramolecular
 double bond exchange
;
_journal_issue 16
_journal_name_full 'J. Chem. Soc., Dalton Trans.'
_journal_page_first 2417
_journal_page_last 2424
_journal_paper_doi 10.1039/b101912k
_journal_year 2001
_chemical_formula_moiety 'C43 H42 Fe N O P Pd'
_chemical_formula_sum 'C43 H42 Fe N O P Pd'
_chemical_formula_weight 782.00
_chemical_name_systematic
; 
? 
;
_space_group_IT_number 33
_symmetry_cell_setting orthorhombic
_symmetry_space_group_name_Hall 'P 2c -2n'
_symmetry_space_group_name_H-M 'P n a 21'
_atom_sites_solution_hydrogens geom
_atom_sites_solution_primary direct
_atom_sites_solution_secondary difmap
_audit_creation_method SHELXL-97
_cell_angle_alpha 90.00
_cell_angle_beta 90.00
_cell_angle_gamma 90.00
_cell_formula_units_Z 4
_cell_length_a 21.2180(4)
_cell_length_b 10.6229(2)
_cell_length_c 16.4624(4)
_cell_measurement_temperature 298(2)
_cell_volume 3710.57(13)
_computing_cell_refinement 'Bruker SAINT'
_computing_data_collection 'Bruker SMART'
_computing_data_reduction 'Bruker SAINT'
_computing_molecular_graphics 'Bruker SHELXTL'
_computing_publication_material 'Bruker SHELXTL'
_computing_structure_refinement 'SHELXL-97 (Sheldrick, 1997)'
_computing_structure_solution 'SHELXS-97 (Sheldrick, 1990)'
_diffrn_ambient_temperature 298(2)
_diffrn_measured_fraction_theta_full 0.996
_diffrn_measured_fraction_theta_max 0.996
_diffrn_measurement_device_type 'CCD area detector'
_diffrn_measurement_method 'phi and omega scans'
_diffrn_radiation_monochromator graphite
_diffrn_radiation_source 'fine-focus sealed tube'
_diffrn_radiation_type MoK\a
_diffrn_radiation_wavelength 0.71073
_diffrn_reflns_av_R_equivalents 0.0627
_diffrn_reflns_av_sigmaI/netI 0.0768
_diffrn_reflns_limit_h_max 20
_diffrn_reflns_limit_h_min -28
_diffrn_reflns_limit_k_max 14
_diffrn_reflns_limit_k_min -12
_diffrn_reflns_limit_l_max 21
_diffrn_reflns_limit_l_min -18
_diffrn_reflns_number 24891
_diffrn_reflns_theta_full 28.30
_diffrn_reflns_theta_max 28.30
_diffrn_reflns_theta_min 1.92
_diffrn_standards_decay_% 0
_exptl_absorpt_coefficient_mu 0.952
_exptl_absorpt_correction_T_max 0.9108
_exptl_absorpt_correction_T_min 0.8324
_exptl_absorpt_correction_type empirical
_exptl_absorpt_process_details Sadabs
_exptl_crystal_colour Orange
_exptl_crystal_density_diffrn 1.400
_exptl_crystal_density_method 'not measured'
_exptl_crystal_description Prism
_exptl_crystal_F_000 1608
_exptl_crystal_size_max 0.20
_exptl_crystal_size_mid 0.20
_exptl_crystal_size_min 0.10
_refine_diff_density_max 0.411
_refine_diff_density_min -0.493
_refine_diff_density_rms 0.075
_refine_ls_abs_structure_details 'Flack H D (1983), Acta Cryst. A39, 876-881'
_refine_ls_abs_structure_Flack 0.03(2)
_refine_ls_extinction_method none
_refine_ls_goodness_of_fit_ref 1.015
_refine_ls_hydrogen_treatment mixed
_refine_ls_matrix_type full
_refine_ls_number_parameters 433
_refine_ls_number_reflns 8374
_refine_ls_number_restraints 1
_refine_ls_restrained_S_all 1.015
_refine_ls_R_factor_all 0.0923
_refine_ls_R_factor_gt 0.0456
_refine_ls_shift/su_max 0.001
_refine_ls_shift/su_mean 0.000
_refine_ls_structure_factor_coef Fsqd
_refine_ls_weighting_details 'calc w==1/[\s^2^(Fo^2^)+(0.0307P)^2^+0.9732P] where P==(Fo^2^+2Fc^2^)/3'
_refine_ls_weighting_scheme calc
_refine_ls_wR_factor_gt 0.0736
_refine_ls_wR_factor_ref 0.0881
_reflns_number_gt 5647
_reflns_number_total 8374
_reflns_threshold_expression >2sigma(I)
_cod_data_source_file b101912k.txt
_cod_data_source_block AL-132
_cod_depositor_comments
;
The following automatic conversions were performed:
'_symmetry_cell_setting' value 'Orthorhombic' changed to 'orthorhombic'
according to '/home/saulius/struct/CIF-dictionaries/cif_core.dic'
dictionary named 'cif_core.dic' version 2.4.1 from 2010-06-29.

Automatic conversion script
Id: cif_fix_enum 1527 2010-12-29 10:47:43Z saulius 
;
_cod_original_sg_symbol_H-M Pna2(1)
_cod_database_code 7010660

loop_
_symmetry_equiv_pos_as_xyz
'x, y, z'
'-x, -y, z+1/2'
'x+1/2, -y+1/2, z'
'-x+1/2, y+1/2, z+1/2'

loop_
_atom_site_label
_atom_site_type_symbol
_atom_site_fract_x
_atom_site_fract_y
_atom_site_fract_z
_atom_site_U_iso_or_equiv
_atom_site_adp_type
_atom_site_occupancy
_atom_site_symmetry_multiplicity
_atom_site_calc_flag
_atom_site_refinement_flags
_atom_site_disorder_assembly
_atom_site_disorder_group
Pd1 Pd 0.452543(13) 0.52688(3) 1.11190(3) 0.03216(8) Uani 1 1 d . . .
Fe1 Fe 0.23952(3) 0.38727(8) 1.21391(5) 0.0522(2) Uani 1 1 d . . .
P1 P 0.35061(5) 0.51352(12) 1.07184(7) 0.0353(3) Uani 1 1 d . . .
O1 O 0.61593(15) 0.4200(3) 1.1307(2) 0.0559(11) Uani 1 1 d . . .
N1 N 0.44653(15) 0.3980(4) 1.2204(2) 0.0395(9) Uani 1 1 d . . .
C1 C 0.3831(2) 0.4047(6) 1.2611(3) 0.0454(13) Uani 1 1 d . . .
H1A H 0.3724 0.4940 1.2666 0.054 Uiso 1 1 calc R . .
C2 C 0.3807(3) 0.3466(7) 1.3465(3) 0.078(2) Uani 1 1 d . . .
H2A H 0.4124 0.3850 1.3801 0.117 Uiso 1 1 calc R . .
H2B H 0.3885 0.2578 1.3430 0.117 Uiso 1 1 calc R . .
H2C H 0.3399 0.3608 1.3699 0.117 Uiso 1 1 calc R . .
C3 C 0.4955(3) 0.4508(6) 1.2749(4) 0.0677(19) Uani 1 1 d . . .
H3A H 0.4973 0.4021 1.3240 0.102 Uiso 1 1 calc R . .
H3B H 0.4852 0.5365 1.2879 0.102 Uiso 1 1 calc R . .
H3C H 0.5357 0.4480 1.2483 0.102 Uiso 1 1 calc R . .
C4 C 0.4644(2) 0.2683(5) 1.1975(4) 0.0622(16) Uani 1 1 d . . .
H4A H 0.4616 0.2146 1.2443 0.093 Uiso 1 1 calc R . .
H4B H 0.5069 0.2679 1.1773 0.093 Uiso 1 1 calc R . .
H4C H 0.4364 0.2381 1.1560 0.093 Uiso 1 1 calc R . .
C5 C 0.3329(2) 0.3450(5) 1.2076(3) 0.0398(12) Uani 1 1 d . . .
C6 C 0.2973(2) 0.2365(5) 1.2256(3) 0.0508(14) Uani 1 1 d . . .
H6A H 0.3017 0.1850 1.2746 0.061 Uiso 1 1 calc R . .
C7 C 0.2533(2) 0.2154(5) 1.1632(4) 0.0569(15) Uani 1 1 d . . .
H7A H 0.2224 0.1468 1.1614 0.068 Uiso 1 1 calc R . .
C8 C 0.2611(2) 0.3097(5) 1.1039(4) 0.0524(13) Uani 1 1 d . . .
H8A H 0.2364 0.3185 1.0539 0.063 Uiso 1 1 calc R . .
C9 C 0.31090(19) 0.3922(4) 1.1302(3) 0.0363(12) Uani 1 1 d . . .
C10 C 0.1597(4) 0.4910(11) 1.2027(6) 0.114(3) Uani 1 1 d . . .
H10A H 0.1370 0.5083 1.1521 0.137 Uiso 1 1 calc R . .
C11 C 0.2064(4) 0.5638(8) 1.2359(6) 0.096(3) Uani 1 1 d . . .
H11A H 0.2232 0.6418 1.2126 0.115 Uiso 1 1 calc R . .
C12 C 0.2260(4) 0.5086(8) 1.3079(6) 0.091(2) Uani 1 1 d . . .
H12A H 0.2593 0.5413 1.3434 0.109 Uiso 1 1 calc R . .
C13 C 0.1924(4) 0.3991(9) 1.3212(5) 0.094(3) Uani 1 1 d . . .
H13A H 0.1972 0.3422 1.3677 0.113 Uiso 1 1 calc R . .
C14 C 0.1495(4) 0.3842(9) 1.2564(7) 0.113(3) Uani 1 1 d . . .
H14A H 0.1185 0.3165 1.2495 0.136 Uiso 1 1 calc R . .
C15 C 0.2985(2) 0.6505(5) 1.0653(3) 0.0442(13) Uani 1 1 d . . .
C16 C 0.3219(3) 0.7645(5) 1.0896(4) 0.0669(19) Uani 1 1 d . . .
H16A H 0.3629 0.7706 1.1092 0.080 Uiso 1 1 calc R . .
C17 C 0.2840(4) 0.8715(7) 1.0848(5) 0.101(3) Uani 1 1 d . . .
H17A H 0.2998 0.9494 1.1006 0.121 Uiso 1 1 calc R . .
C18 C 0.2237(4) 0.8614(8) 1.0567(5) 0.099(3) Uani 1 1 d . . .
H18A H 0.1987 0.9330 1.0536 0.119 Uiso 1 1 calc R . .
C19 C 0.1997(3) 0.7494(8) 1.0334(4) 0.079(2) Uani 1 1 d . . .
H19A H 0.1583 0.7442 1.0152 0.095 Uiso 1 1 calc R . .
C20 C 0.2368(3) 0.6418(6) 1.0366(4) 0.0622(17) Uani 1 1 d . . .
H20A H 0.2207 0.5647 1.0198 0.075 Uiso 1 1 calc R . .
C21 C 0.3484(2) 0.4501(5) 0.9682(3) 0.0397(12) Uani 1 1 d . . .
C22 C 0.3604(2) 0.3241(6) 0.9534(3) 0.0529(14) Uani 1 1 d . . .
H22A H 0.3661 0.2693 0.9969 0.063 Uiso 1 1 calc R . .
C23 C 0.3642(3) 0.2782(7) 0.8745(4) 0.0685(18) Uani 1 1 d . . .
H23A H 0.3718 0.1932 0.8653 0.082 Uiso 1 1 calc R . .
C24 C 0.3567(3) 0.3593(7) 0.8098(4) 0.0674(18) Uani 1 1 d . . .
H24A H 0.3598 0.3292 0.7569 0.081 Uiso 1 1 calc R . .
C25 C 0.3447(3) 0.4822(7) 0.8233(4) 0.0651(17) Uani 1 1 d . . .
H25A H 0.3393 0.5362 0.7794 0.078 Uiso 1 1 calc R . .
C26 C 0.3404(2) 0.5288(6) 0.9010(3) 0.0562(14) Uani 1 1 d . . .
H26A H 0.3320 0.6138 0.9089 0.067 Uiso 1 1 calc R . .
C27 C 0.5050(2) 0.6349(4) 1.0302(3) 0.0378(11) Uani 1 1 d . . .
H27A H 0.5076 0.5963 0.9762 0.045 Uiso 1 1 calc R . .
C28 C 0.5475(2) 0.5793(5) 1.0869(3) 0.0415(12) Uani 1 1 d . . .
H28A H 0.5667 0.6375 1.1260 0.050 Uiso 1 1 calc R . .
C29 C 0.5784(2) 0.4593(5) 1.0789(3) 0.0456(13) Uani 1 1 d . . .
C30 C 0.5665(2) 0.3814(5) 1.0049(3) 0.0455(13) Uani 1 1 d . . .
H30A H 0.5293 0.3927 0.9760 0.055 Uiso 1 1 calc R . .
C31 C 0.6076(3) 0.2974(5) 0.9796(4) 0.0616(17) Uani 1 1 d . . .
H31A H 0.6424 0.2855 1.0132 0.074 Uiso 1 1 calc R . .
C32 C 0.4928(2) 0.7713(5) 1.0264(3) 0.0460(13) Uani 1 1 d . . .
C33 C 0.4578(3) 0.8211(6) 0.9626(4) 0.0687(19) Uani 1 1 d . . .
H33A H 0.4431 0.7683 0.9217 0.082 Uiso 1 1 calc R . .
C34 C 0.4446(4) 0.9477(7) 0.9595(5) 0.091(3) Uani 1 1 d . . .
H34A H 0.4192 0.9783 0.9180 0.109 Uiso 1 1 calc R . .
C35 C 0.4679(3) 1.0298(6) 1.0160(5) 0.081(2) Uani 1 1 d . . .
H35A H 0.4602 1.1157 1.0118 0.097 Uiso 1 1 calc R . .
C36 C 0.5022(3) 0.9830(6) 1.0778(4) 0.077(2) Uani 1 1 d . . .
H36A H 0.5176 1.0374 1.1174 0.092 Uiso 1 1 calc R . .
C37 C 0.5151(3) 0.8559(6) 1.0834(4) 0.0649(18) Uani 1 1 d . . .
H37A H 0.5393 0.8266 1.1265 0.078 Uiso 1 1 calc R . .
C38 C 0.6062(3) 0.2200(6) 0.9058(4) 0.0645(16) Uani 1 1 d . . .
C39 C 0.5516(3) 0.2017(7) 0.8619(4) 0.082(2) Uani 1 1 d . . .
H39A H 0.5144 0.2399 0.8787 0.099 Uiso 1 1 calc R . .
C40 C 0.5519(4) 0.1268(10) 0.7927(5) 0.100(3) Uani 1 1 d . . .
H40A H 0.5144 0.1127 0.7648 0.121 Uiso 1 1 calc R . .
C41 C 0.6060(5) 0.0742(8) 0.7653(5) 0.101(3) Uani 1 1 d . . .
H41A H 0.6058 0.0250 0.7186 0.122 Uiso 1 1 calc R . .
C42 C 0.6607(4) 0.0943(8) 0.8069(6) 0.112(3) Uani 1 1 d . . .
H42A H 0.6983 0.0598 0.7882 0.135 Uiso 1 1 calc R . .
C43 C 0.6600(4) 0.1644(7) 0.8753(5) 0.095(3) Uani 1 1 d . . .
H43A H 0.6977 0.1758 0.9032 0.114 Uiso 1 1 calc R . .

loop_
_atom_site_aniso_label
_atom_site_aniso_U_11
_atom_site_aniso_U_22
_atom_site_aniso_U_33
_atom_site_aniso_U_23
_atom_site_aniso_U_13
_atom_site_aniso_U_12
Pd1 0.02675(14) 0.03737(15) 0.03236(15) 0.0006(3) -0.0011(2) 0.00004(15)
Fe1 0.0349(4) 0.0674(5) 0.0544(5) 0.0055(4) 0.0117(4) -0.0011(4)
P1 0.0289(6) 0.0430(8) 0.0338(6) 0.0015(6) -0.0022(5) 0.0018(5)
O1 0.044(2) 0.069(2) 0.055(3) 0.0001(19) -0.0108(18) 0.0122(17)
N1 0.030(2) 0.051(3) 0.037(2) 0.0048(19) -0.008(2) -0.0031(18)
C1 0.044(3) 0.060(4) 0.032(3) 0.000(3) 0.000(2) -0.004(3)
C2 0.066(4) 0.132(7) 0.035(4) 0.018(4) -0.001(3) -0.030(4)
C3 0.050(4) 0.109(5) 0.044(3) 0.017(3) -0.016(3) -0.018(3)
C4 0.059(3) 0.051(4) 0.077(5) 0.015(3) 0.001(3) 0.007(3)
C5 0.031(2) 0.052(3) 0.036(3) -0.001(2) 0.010(2) -0.001(2)
C6 0.056(3) 0.048(3) 0.049(3) 0.011(3) 0.006(3) -0.008(3)
C7 0.048(3) 0.060(4) 0.063(4) 0.005(3) -0.001(3) -0.022(3)
C8 0.037(2) 0.071(3) 0.049(3) -0.003(3) -0.003(3) -0.015(2)
C9 0.031(2) 0.049(3) 0.029(3) 0.001(2) -0.0015(19) 0.0012(19)
C10 0.065(5) 0.169(10) 0.108(7) 0.022(7) 0.028(5) 0.061(6)
C11 0.082(6) 0.106(7) 0.098(7) 0.014(5) 0.047(5) 0.037(5)
C12 0.088(6) 0.095(6) 0.090(6) -0.014(5) 0.032(5) 0.023(5)
C13 0.089(6) 0.112(7) 0.082(6) 0.012(5) 0.049(5) 0.020(5)
C14 0.046(5) 0.149(9) 0.143(9) 0.002(7) 0.042(5) -0.004(5)
C15 0.036(3) 0.055(3) 0.042(3) 0.004(3) 0.003(2) 0.013(2)
C16 0.059(3) 0.059(4) 0.082(6) -0.011(3) -0.007(3) 0.020(3)
C17 0.095(6) 0.066(5) 0.141(9) -0.021(4) -0.004(5) 0.037(4)
C18 0.086(6) 0.089(6) 0.122(7) 0.001(5) 0.014(5) 0.050(5)
C19 0.045(3) 0.118(7) 0.075(5) 0.021(5) 0.001(3) 0.033(4)
C20 0.045(3) 0.078(5) 0.064(4) 0.012(3) -0.006(3) 0.011(3)
C21 0.032(3) 0.049(4) 0.038(3) 0.002(2) -0.003(2) -0.008(2)
C22 0.053(3) 0.060(4) 0.045(4) 0.001(3) -0.005(3) 0.004(3)
C23 0.071(4) 0.074(5) 0.061(4) -0.019(4) 0.000(3) -0.011(3)
C24 0.065(4) 0.096(6) 0.041(4) -0.014(3) 0.001(3) -0.014(4)
C25 0.060(4) 0.096(6) 0.039(3) 0.013(3) -0.005(3) -0.012(4)
C26 0.053(3) 0.065(4) 0.050(3) 0.012(3) -0.001(3) -0.010(3)
C27 0.032(3) 0.045(3) 0.037(3) 0.000(2) 0.005(2) 0.001(2)
C28 0.029(2) 0.047(3) 0.049(3) -0.004(2) 0.006(2) -0.003(2)
C29 0.024(2) 0.061(4) 0.052(3) 0.005(3) 0.006(2) 0.003(2)
C30 0.034(3) 0.055(4) 0.048(3) -0.002(3) -0.001(2) 0.004(2)
C31 0.053(4) 0.069(4) 0.063(4) -0.010(3) -0.011(3) 0.018(3)
C32 0.043(3) 0.049(4) 0.046(3) 0.002(3) 0.007(3) -0.005(2)
C33 0.096(5) 0.051(4) 0.059(4) 0.007(3) -0.026(4) 0.000(3)
C34 0.120(7) 0.063(5) 0.090(6) 0.014(4) -0.044(5) 0.011(4)
C35 0.097(5) 0.044(4) 0.103(6) 0.007(4) -0.007(4) 0.012(4)
C36 0.090(5) 0.055(4) 0.085(5) -0.016(3) -0.024(4) 0.008(3)
C37 0.065(4) 0.061(4) 0.069(5) -0.004(3) -0.024(3) 0.010(3)
C38 0.069(4) 0.059(4) 0.065(4) -0.010(3) -0.002(3) 0.013(3)
C39 0.080(5) 0.096(6) 0.072(5) -0.022(4) 0.001(4) 0.017(4)
C40 0.091(6) 0.133(9) 0.078(6) -0.032(6) -0.006(5) -0.007(6)
C41 0.135(8) 0.091(6) 0.078(6) -0.033(5) 0.009(6) 0.004(6)
C42 0.108(7) 0.113(7) 0.115(7) -0.048(6) 0.008(6) 0.023(5)
C43 0.088(5) 0.109(6) 0.089(6) -0.038(5) -0.007(5) 0.043(5)

loop_
_atom_type_symbol
_atom_type_description
_atom_type_scat_dispersion_real
_atom_type_scat_dispersion_imag
_atom_type_scat_source
C C 0.0033 0.0016 'International Tables Vol C Tables 4.2.6.8 and 6.1.1.4'
H H 0.0000 0.0000 'International Tables Vol C Tables 4.2.6.8 and 6.1.1.4'
N N 0.0061 0.0033 'International Tables Vol C Tables 4.2.6.8 and 6.1.1.4'
O O 0.0106 0.0060 'International Tables Vol C Tables 4.2.6.8 and 6.1.1.4'
P P 0.1023 0.0942 'International Tables Vol C Tables 4.2.6.8 and 6.1.1.4'
Fe Fe 0.3463 0.8444 'International Tables Vol C Tables 4.2.6.8 and 6.1.1.4'
Pd Pd -0.9988 1.0072 'International Tables Vol C Tables 4.2.6.8 and 6.1.1.4'

loop_
_geom_angle_atom_site_label_1
_geom_angle_atom_site_label_2
_geom_angle_atom_site_label_3
_geom_angle
_geom_angle_site_symmetry_1
_geom_angle_site_symmetry_3
_geom_angle_publ_flag
C27 Pd1 C28 39.52(17) . . ?
C27 Pd1 N1 150.93(15) . . ?
C28 Pd1 N1 111.41(15) . . ?
C27 Pd1 P1 110.82(13) . . ?
C28 Pd1 P1 149.67(13) . . ?
N1 Pd1 P1 97.96(9) . . ?
C6 Fe1 C7 40.6(2) . . ?
C6 Fe1 C10 160.6(4) . . ?
C7 Fe1 C10 124.9(4) . . ?
C6 Fe1 C5 40.65(18) . . ?
C7 Fe1 C5 68.9(2) . . ?
C10 Fe1 C5 158.1(4) . . ?
C6 Fe1 C13 105.3(3) . . ?
C7 Fe1 C13 118.9(3) . . ?
C10 Fe1 C13 68.6(3) . . ?
C5 Fe1 C13 122.5(3) . . ?
C6 Fe1 C14 121.5(3) . . ?
C7 Fe1 C14 105.2(3) . . ?
C10 Fe1 C14 42.0(3) . . ?
C5 Fe1 C14 158.2(4) . . ?
C13 Fe1 C14 40.6(3) . . ?
C6 Fe1 C12 120.9(3) . . ?
C7 Fe1 C12 154.6(3) . . ?
C10 Fe1 C12 66.9(4) . . ?
C5 Fe1 C12 108.4(3) . . ?
C13 Fe1 C12 39.7(3) . . ?
C14 Fe1 C12 67.5(4) . . ?
C6 Fe1 C11 157.0(4) . . ?
C7 Fe1 C11 162.2(4) . . ?
C10 Fe1 C11 39.4(3) . . ?
C5 Fe1 C11 123.3(3) . . ?
C13 Fe1 C11 67.6(3) . . ?
C14 Fe1 C11 68.3(4) . . ?
C12 Fe1 C11 39.8(3) . . ?
C6 Fe1 C8 68.2(2) . . ?
C7 Fe1 C8 40.5(2) . . ?
C10 Fe1 C8 109.0(3) . . ?
C5 Fe1 C8 69.33(19) . . ?
C13 Fe1 C8 154.9(3) . . ?
C14 Fe1 C8 120.6(3) . . ?
C12 Fe1 C8 164.2(3) . . ?
C11 Fe1 C8 127.4(3) . . ?
C6 Fe1 C9 68.71(19) . . ?
C7 Fe1 C9 68.9(2) . . ?
C10 Fe1 C9 122.8(3) . . ?
C5 Fe1 C9 41.50(18) . . ?
C13 Fe1 C9 161.2(3) . . ?
C14 Fe1 C9 157.8(4) . . ?
C12 Fe1 C9 126.8(3) . . ?
C11 Fe1 C9 110.5(3) . . ?
C8 Fe1 C9 41.22(17) . . ?
C9 P1 C15 108.3(2) . . ?
C9 P1 C21 102.7(2) . . ?
C15 P1 C21 102.8(2) . . ?
C9 P1 Pd1 109.50(14) . . ?
C15 P1 Pd1 122.96(18) . . ?
C21 P1 Pd1 108.58(16) . . ?
C4 N1 C3 109.1(4) . . ?
C4 N1 C1 112.8(4) . . ?
C3 N1 C1 109.8(4) . . ?
C4 N1 Pd1 110.5(3) . . ?
C3 N1 Pd1 102.1(3) . . ?
C1 N1 Pd1 112.0(3) . . ?
N1 C1 C5 110.4(4) . . ?
N1 C1 C2 114.7(5) . . ?
C5 C1 C2 109.9(5) . . ?
C6 C5 C9 107.2(4) . . ?
C6 C5 C1 126.5(5) . . ?
C9 C5 C1 126.3(4) . . ?
C6 C5 Fe1 69.4(3) . . ?
C9 C5 Fe1 69.8(2) . . ?
C1 C5 Fe1 124.1(3) . . ?
C7 C6 C5 109.4(5) . . ?
C7 C6 Fe1 69.8(3) . . ?
C5 C6 Fe1 70.0(3) . . ?
C6 C7 C8 108.3(4) . . ?
C6 C7 Fe1 69.6(3) . . ?
C8 C7 Fe1 70.3(3) . . ?
C7 C8 C9 108.1(5) . . ?
C7 C8 Fe1 69.2(4) . . ?
C9 C8 Fe1 69.6(3) . . ?
C8 C9 C5 106.9(4) . . ?
C8 C9 P1 127.9(4) . . ?
C5 C9 P1 124.2(3) . . ?
C8 C9 Fe1 69.2(3) . . ?
C5 C9 Fe1 68.7(2) . . ?
P1 C9 Fe1 135.9(2) . . ?
C11 C10 C14 107.8(9) . . ?
C11 C10 Fe1 70.5(4) . . ?
C14 C10 Fe1 69.2(4) . . ?
C10 C11 C12 108.6(9) . . ?
C10 C11 Fe1 70.0(5) . . ?
C12 C11 Fe1 70.0(5) . . ?
C13 C12 C11 109.7(9) . . ?
C13 C12 Fe1 70.1(5) . . ?
C11 C12 Fe1 70.1(5) . . ?
C12 C13 C14 107.9(8) . . ?
C12 C13 Fe1 70.1(4) . . ?
C14 C13 Fe1 69.7(4) . . ?
C13 C14 C10 106.0(8) . . ?
C13 C14 Fe1 69.7(4) . . ?
C10 C14 Fe1 68.8(4) . . ?
C16 C15 C20 119.9(5) . . ?
C16 C15 P1 117.8(4) . . ?
C20 C15 P1 122.3(4) . . ?
C15 C16 C17 119.7(6) . . ?
C18 C17 C16 119.7(7) . . ?
C19 C18 C17 121.3(7) . . ?
C18 C19 C20 120.0(7) . . ?
C19 C20 C15 119.4(6) . . ?
C22 C21 C26 117.5(5) . . ?
C22 C21 P1 120.9(4) . . ?
C26 C21 P1 121.3(4) . . ?
C21 C22 C23 120.9(6) . . ?
C24 C23 C22 119.8(6) . . ?
C25 C24 C23 120.0(6) . . ?
C24 C25 C26 121.0(6) . . ?
C25 C26 C21 120.9(6) . . ?
C28 C27 C32 123.1(4) . . ?
C28 C27 Pd1 71.8(3) . . ?
C32 C27 Pd1 118.3(3) . . ?
C27 C28 C29 126.5(4) . . ?
C27 C28 Pd1 68.7(2) . . ?
C29 C28 Pd1 102.5(3) . . ?
O1 C29 C28 121.9(5) . . ?
O1 C29 C30 118.9(5) . . ?
C28 C29 C30 119.2(4) . . ?
C31 C30 C29 121.5(5) . . ?
C30 C31 C38 129.0(5) . . ?
C37 C32 C33 116.6(5) . . ?
C37 C32 C27 123.4(5) . . ?
C33 C32 C27 119.9(5) . . ?
C34 C33 C32 120.6(6) . . ?
C35 C34 C33 121.7(7) . . ?
C36 C35 C34 118.3(6) . . ?
C35 C36 C37 121.2(6) . . ?
C36 C37 C32 121.5(5) . . ?
C39 C38 C43 116.3(6) . . ?
C39 C38 C31 122.1(6) . . ?
C43 C38 C31 121.6(6) . . ?
C38 C39 C40 120.5(7) . . ?
C41 C40 C39 120.9(8) . . ?
C40 C41 C42 119.3(8) . . ?
C43 C42 C41 119.7(8) . . ?
C42 C43 C38 123.3(8) . . ?

loop_
_geom_bond_atom_site_label_1
_geom_bond_atom_site_label_2
_geom_bond_distance
_geom_bond_site_symmetry_2
_geom_bond_publ_flag
Pd1 C27 2.089(5) . ?
Pd1 C28 2.131(4) . ?
Pd1 N1 2.254(4) . ?
Pd1 P1 2.2655(12) . ?
Fe1 C6 2.026(5) . ?
Fe1 C7 2.029(6) . ?
Fe1 C10 2.029(7) . ?
Fe1 C5 2.034(4) . ?
Fe1 C13 2.034(7) . ?
Fe1 C14 2.034(7) . ?
Fe1 C12 2.034(8) . ?
Fe1 C11 2.035(8) . ?
Fe1 C8 2.042(6) . ?
Fe1 C9 2.049(4) . ?
P1 C9 1.814(5) . ?
P1 C15 1.831(5) . ?
P1 C21 1.835(5) . ?
O1 C29 1.239(6) . ?
N1 C4 1.478(7) . ?
N1 C3 1.484(6) . ?
N1 C1 1.505(6) . ?
C1 C5 1.521(7) . ?
C1 C2 1.537(7) . ?
C5 C6 1.410(6) . ?
C5 C9 1.447(7) . ?
C6 C7 1.406(7) . ?
C7 C8 1.409(8) . ?
C8 C9 1.440(6) . ?
C10 C11 1.371(12) . ?
C10 C14 1.455(12) . ?
C11 C12 1.386(11) . ?
C12 C13 1.383(11) . ?
C13 C14 1.411(12) . ?
C15 C16 1.369(7) . ?
C15 C20 1.394(7) . ?
C16 C17 1.394(8) . ?
C17 C18 1.365(10) . ?
C18 C19 1.350(10) . ?
C19 C20 1.389(8) . ?
C21 C22 1.385(7) . ?
C21 C26 1.397(7) . ?
C22 C23 1.390(8) . ?
C23 C24 1.379(9) . ?
C24 C25 1.348(9) . ?
C25 C26 1.374(8) . ?
C27 C28 1.427(6) . ?
C27 C32 1.474(7) . ?
C28 C29 1.439(7) . ?
C29 C30 1.494(7) . ?
C30 C31 1.315(7) . ?
C31 C38 1.467(8) . ?
C32 C37 1.382(7) . ?
C32 C33 1.391(7) . ?
C33 C34 1.374(9) . ?
C34 C35 1.367(10) . ?
C35 C36 1.346(9) . ?
C36 C37 1.381(8) . ?
C38 C39 1.378(8) . ?
C38 C43 1.381(8) . ?
C39 C40 1.389(10) . ?
C40 C41 1.354(10) . ?
C41 C42 1.365(10) . ?
C42 C43 1.350(10) . ?

loop_
_geom_torsion_atom_site_label_1
_geom_torsion_atom_site_label_2
_geom_torsion_atom_site_label_3
_geom_torsion_atom_site_label_4
_geom_torsion
_geom_torsion_site_symmetry_1
_geom_torsion_site_symmetry_2
_geom_torsion_site_symmetry_3
_geom_torsion_site_symmetry_4
_geom_torsion_publ_flag
C27 Pd1 P1 C9 167.3(2) . . . . ?
C28 Pd1 P1 C9 157.2(3) . . . . ?
N1 Pd1 P1 C9 -8.52(19) . . . . ?
C27 Pd1 P1 C15 -63.8(2) . . . . ?
C28 Pd1 P1 C15 -74.0(3) . . . . ?
N1 Pd1 P1 C15 120.4(2) . . . . ?
C27 Pd1 P1 C21 55.9(2) . . . . ?
C28 Pd1 P1 C21 45.8(3) . . . . ?
N1 Pd1 P1 C21 -119.9(2) . . . . ?
C27 Pd1 N1 C4 -78.0(5) . . . . ?
C28 Pd1 N1 C4 -78.3(3) . . . . ?
P1 Pd1 N1 C4 94.0(3) . . . . ?
C27 Pd1 N1 C3 38.0(5) . . . . ?
C28 Pd1 N1 C3 37.6(4) . . . . ?
P1 Pd1 N1 C3 -150.1(3) . . . . ?
C27 Pd1 N1 C1 155.4(4) . . . . ?
C28 Pd1 N1 C1 155.0(3) . . . . ?
P1 Pd1 N1 C1 -32.7(3) . . . . ?
C4 N1 C1 C5 -55.4(5) . . . . ?
C3 N1 C1 C5 -177.2(4) . . . . ?
Pd1 N1 C1 C5 70.0(5) . . . . ?
C4 N1 C1 C2 69.4(6) . . . . ?
C3 N1 C1 C2 -52.4(6) . . . . ?
Pd1 N1 C1 C2 -165.2(4) . . . . ?
N1 C1 C5 C6 115.7(5) . . . . ?
C2 C1 C5 C6 -11.8(7) . . . . ?
N1 C1 C5 C9 -67.1(6) . . . . ?
C2 C1 C5 C9 165.4(5) . . . . ?
N1 C1 C5 Fe1 -155.9(3) . . . . ?
C2 C1 C5 Fe1 76.5(6) . . . . ?
C7 Fe1 C5 C6 -36.8(3) . . . . ?
C10 Fe1 C5 C6 -170.0(9) . . . . ?
C13 Fe1 C5 C6 74.8(5) . . . . ?
C14 Fe1 C5 C6 41.2(10) . . . . ?
C12 Fe1 C5 C6 116.4(4) . . . . ?
C11 Fe1 C5 C6 157.8(4) . . . . ?
C8 Fe1 C5 C6 -80.3(3) . . . . ?
C9 Fe1 C5 C6 -118.4(4) . . . . ?
C6 Fe1 C5 C9 118.4(4) . . . . ?
C7 Fe1 C5 C9 81.6(3) . . . . ?
C10 Fe1 C5 C9 -51.6(10) . . . . ?
C13 Fe1 C5 C9 -166.8(4) . . . . ?
C14 Fe1 C5 C9 159.6(8) . . . . ?
C12 Fe1 C5 C9 -125.2(4) . . . . ?
C11 Fe1 C5 C9 -83.8(4) . . . . ?
C8 Fe1 C5 C9 38.1(3) . . . . ?
C6 Fe1 C5 C1 -120.8(6) . . . . ?
C7 Fe1 C5 C1 -157.6(5) . . . . ?
C10 Fe1 C5 C1 69.2(11) . . . . ?
C13 Fe1 C5 C1 -46.0(6) . . . . ?
C14 Fe1 C5 C1 -79.6(10) . . . . ?
C12 Fe1 C5 C1 -4.4(5) . . . . ?
C11 Fe1 C5 C1 37.0(6) . . . . ?
C8 Fe1 C5 C1 158.9(5) . . . . ?
C9 Fe1 C5 C1 120.8(5) . . . . ?
C9 C5 C6 C7 -1.0(6) . . . . ?
C1 C5 C6 C7 176.6(5) . . . . ?
Fe1 C5 C6 C7 58.8(4) . . . . ?
C9 C5 C6 Fe1 -59.8(3) . . . . ?
C1 C5 C6 Fe1 117.8(5) . . . . ?
C10 Fe1 C6 C7 48.1(10) . . . . ?
C5 Fe1 C6 C7 -120.7(5) . . . . ?
C13 Fe1 C6 C7 116.8(4) . . . . ?
C14 Fe1 C6 C7 75.9(5) . . . . ?
C12 Fe1 C6 C7 156.9(4) . . . . ?
C11 Fe1 C6 C7 -174.7(6) . . . . ?
C8 Fe1 C6 C7 -37.6(3) . . . . ?
C9 Fe1 C6 C7 -82.0(3) . . . . ?
C7 Fe1 C6 C5 120.7(5) . . . . ?
C10 Fe1 C6 C5 168.8(9) . . . . ?
C13 Fe1 C6 C5 -122.4(4) . . . . ?
C14 Fe1 C6 C5 -163.4(5) . . . . ?
C12 Fe1 C6 C5 -82.4(4) . . . . ?
C11 Fe1 C6 C5 -53.9(8) . . . . ?
C8 Fe1 C6 C5 83.2(3) . . . . ?
C9 Fe1 C6 C5 38.7(3) . . . . ?
C5 C6 C7 C8 0.9(6) . . . . ?
Fe1 C6 C7 C8 59.8(4) . . . . ?
C5 C6 C7 Fe1 -58.9(4) . . . . ?
C10 Fe1 C7 C6 -162.4(4) . . . . ?
C5 Fe1 C7 C6 36.9(3) . . . . ?
C13 Fe1 C7 C6 -79.5(4) . . . . ?
C14 Fe1 C7 C6 -121.0(4) . . . . ?
C12 Fe1 C7 C6 -51.8(7) . . . . ?
C11 Fe1 C7 C6 173.2(8) . . . . ?
C8 Fe1 C7 C6 119.3(4) . . . . ?
C9 Fe1 C7 C6 81.5(3) . . . . ?
C6 Fe1 C7 C8 -119.3(4) . . . . ?
C10 Fe1 C7 C8 78.2(4) . . . . ?
C5 Fe1 C7 C8 -82.5(3) . . . . ?
C13 Fe1 C7 C8 161.1(4) . . . . ?
C14 Fe1 C7 C8 119.6(4) . . . . ?
C12 Fe1 C7 C8 -171.2(6) . . . . ?
C11 Fe1 C7 C8 53.8(10) . . . . ?
C9 Fe1 C7 C8 -37.8(3) . . . . ?
C6 C7 C8 C9 -0.5(6) . . . . ?
Fe1 C7 C8 C9 59.0(4) . . . . ?
C6 C7 C8 Fe1 -59.4(4) . . . . ?
C6 Fe1 C8 C7 37.6(3) . . . . ?
C10 Fe1 C8 C7 -121.8(5) . . . . ?
C5 Fe1 C8 C7 81.4(3) . . . . ?
C13 Fe1 C8 C7 -41.9(8) . . . . ?
C14 Fe1 C8 C7 -77.1(5) . . . . ?
C12 Fe1 C8 C7 166.0(10) . . . . ?
C11 Fe1 C8 C7 -161.9(4) . . . . ?
C9 Fe1 C8 C7 119.7(4) . . . . ?
C6 Fe1 C8 C9 -82.1(3) . . . . ?
C7 Fe1 C8 C9 -119.7(4) . . . . ?
C10 Fe1 C8 C9 118.5(4) . . . . ?
C5 Fe1 C8 C9 -38.4(3) . . . . ?
C13 Fe1 C8 C9 -161.6(6) . . . . ?
C14 Fe1 C8 C9 163.2(4) . . . . ?
C12 Fe1 C8 C9 46.3(11) . . . . ?
C11 Fe1 C8 C9 78.4(5) . . . . ?
C7 C8 C9 C5 -0.1(6) . . . . ?
Fe1 C8 C9 C5 58.6(3) . . . . ?
C7 C8 C9 P1 168.7(4) . . . . ?
Fe1 C8 C9 P1 -132.6(4) . . . . ?
C7 C8 C9 Fe1 -58.7(4) . . . . ?
C6 C5 C9 C8 0.7(5) . . . . ?
C1 C5 C9 C8 -176.9(5) . . . . ?
Fe1 C5 C9 C8 -58.8(3) . . . . ?
C6 C5 C9 P1 -168.7(3) . . . . ?
C1 C5 C9 P1 13.7(7) . . . . ?
Fe1 C5 C9 P1 131.8(3) . . . . ?
C6 C5 C9 Fe1 59.5(3) . . . . ?
C1 C5 C9 Fe1 -118.1(5) . . . . ?
C15 P1 C9 C8 76.8(5) . . . . ?
C21 P1 C9 C8 -31.4(5) . . . . ?
Pd1 P1 C9 C8 -146.6(4) . . . . ?
C15 P1 C9 C5 -116.1(4) . . . . ?
C21 P1 C9 C5 135.6(4) . . . . ?
Pd1 P1 C9 C5 20.4(4) . . . . ?
C15 P1 C9 Fe1 -22.0(4) . . . . ?
C21 P1 C9 Fe1 -130.3(3) . . . . ?
Pd1 P1 C9 Fe1 114.5(3) . . . . ?
C6 Fe1 C9 C8 80.9(3) . . . . ?
C7 Fe1 C9 C8 37.2(3) . . . . ?
C10 Fe1 C9 C8 -81.5(5) . . . . ?
C5 Fe1 C9 C8 118.8(4) . . . . ?
C13 Fe1 C9 C8 155.5(9) . . . . ?
C14 Fe1 C9 C8 -41.1(9) . . . . ?
C12 Fe1 C9 C8 -165.7(4) . . . . ?
C11 Fe1 C9 C8 -123.8(4) . . . . ?
C6 Fe1 C9 C5 -37.9(3) . . . . ?
C7 Fe1 C9 C5 -81.6(3) . . . . ?
C10 Fe1 C9 C5 159.7(5) . . . . ?
C13 Fe1 C9 C5 36.7(10) . . . . ?
C14 Fe1 C9 C5 -159.9(8) . . . . ?
C12 Fe1 C9 C5 75.5(4) . . . . ?
C11 Fe1 C9 C5 117.4(4) . . . . ?
C8 Fe1 C9 C5 -118.8(4) . . . . ?
C6 Fe1 C9 P1 -155.7(4) . . . . ?
C7 Fe1 C9 P1 160.7(4) . . . . ?
C10 Fe1 C9 P1 41.9(6) . . . . ?
C5 Fe1 C9 P1 -117.7(5) . . . . ?
C13 Fe1 C9 P1 -81.0(9) . . . . ?
C14 Fe1 C9 P1 82.3(9) . . . . ?
C12 Fe1 C9 P1 -42.3(5) . . . . ?
C11 Fe1 C9 P1 -0.3(5) . . . . ?
C8 Fe1 C9 P1 123.4(5) . . . . ?
C6 Fe1 C10 C11 155.3(8) . . . . ?
C7 Fe1 C10 C11 -168.5(5) . . . . ?
C5 Fe1 C10 C11 -44.5(12) . . . . ?
C13 Fe1 C10 C11 80.4(6) . . . . ?
C14 Fe1 C10 C11 118.8(8) . . . . ?
C12 Fe1 C10 C11 37.3(5) . . . . ?
C8 Fe1 C10 C11 -126.3(5) . . . . ?
C9 Fe1 C10 C11 -82.7(6) . . . . ?
C6 Fe1 C10 C14 36.5(13) . . . . ?
C7 Fe1 C10 C14 72.7(7) . . . . ?
C5 Fe1 C10 C14 -163.3(7) . . . . ?
C13 Fe1 C10 C14 -38.4(6) . . . . ?
C12 Fe1 C10 C14 -81.5(6) . . . . ?
C11 Fe1 C10 C14 -118.8(8) . . . . ?
C8 Fe1 C10 C14 114.9(6) . . . . ?
C9 Fe1 C10 C14 158.5(5) . . . . ?
C14 C10 C11 C12 -0.2(9) . . . . ?
Fe1 C10 C11 C12 -59.7(5) . . . . ?
C14 C10 C11 Fe1 59.4(5) . . . . ?
C6 Fe1 C11 C10 -159.2(6) . . . . ?
C7 Fe1 C11 C10 32.3(12) . . . . ?
C5 Fe1 C11 C10 161.8(5) . . . . ?
C13 Fe1 C11 C10 -83.1(6) . . . . ?
C14 Fe1 C11 C10 -39.1(6) . . . . ?
C12 Fe1 C11 C10 -119.5(8) . . . . ?
C8 Fe1 C11 C10 73.5(6) . . . . ?
C9 Fe1 C11 C10 117.1(5) . . . . ?
C6 Fe1 C11 C12 -39.6(10) . . . . ?
C7 Fe1 C11 C12 151.8(8) . . . . ?
C10 Fe1 C11 C12 119.5(8) . . . . ?
C5 Fe1 C11 C12 -78.7(6) . . . . ?
C13 Fe1 C11 C12 36.5(5) . . . . ?
C14 Fe1 C11 C12 80.4(6) . . . . ?
C8 Fe1 C11 C12 -166.9(4) . . . . ?
C9 Fe1 C11 C12 -123.4(5) . . . . ?
C10 C11 C12 C13 0.5(9) . . . . ?
Fe1 C11 C12 C13 -59.1(5) . . . . ?
C10 C11 C12 Fe1 59.6(6) . . . . ?
C6 Fe1 C12 C13 -76.2(6) . . . . ?
C7 Fe1 C12 C13 -39.6(10) . . . . ?
C10 Fe1 C12 C13 83.8(6) . . . . ?
C5 Fe1 C12 C13 -119.0(5) . . . . ?
C14 Fe1 C12 C13 38.1(5) . . . . ?
C11 Fe1 C12 C13 120.7(8) . . . . ?
C8 Fe1 C12 C13 161.9(9) . . . . ?
C9 Fe1 C12 C13 -161.6(5) . . . . ?
C6 Fe1 C12 C11 163.1(5) . . . . ?
C7 Fe1 C12 C11 -160.3(6) . . . . ?
C10 Fe1 C12 C11 -36.9(5) . . . . ?
C5 Fe1 C12 C11 120.2(5) . . . . ?
C13 Fe1 C12 C11 -120.7(8) . . . . ?
C14 Fe1 C12 C11 -82.6(6) . . . . ?
C8 Fe1 C12 C11 41.1(13) . . . . ?
C9 Fe1 C12 C11 77.7(6) . . . . ?
C11 C12 C13 C14 -0.6(8) . . . . ?
Fe1 C12 C13 C14 -59.7(5) . . . . ?
C11 C12 C13 Fe1 59.1(5) . . . . ?
C6 Fe1 C13 C12 120.3(5) . . . . ?
C7 Fe1 C13 C12 161.8(5) . . . . ?
C10 Fe1 C13 C12 -79.2(6) . . . . ?
C5 Fe1 C13 C12 79.6(6) . . . . ?
C14 Fe1 C13 C12 -118.8(8) . . . . ?
C11 Fe1 C13 C12 -36.6(5) . . . . ?
C8 Fe1 C13 C12 -168.4(6) . . . . ?
C9 Fe1 C13 C12 51.6(11) . . . . ?
C6 Fe1 C13 C14 -120.9(6) . . . . ?
C7 Fe1 C13 C14 -79.3(6) . . . . ?
C10 Fe1 C13 C14 39.7(6) . . . . ?
C5 Fe1 C13 C14 -161.5(5) . . . . ?
C12 Fe1 C13 C14 118.8(8) . . . . ?
C11 Fe1 C13 C14 82.3(6) . . . . ?
C8 Fe1 C13 C14 -49.6(9) . . . . ?
C9 Fe1 C13 C14 170.4(7) . . . . ?
C12 C13 C14 C10 0.4(8) . . . . ?
Fe1 C13 C14 C10 -59.6(5) . . . . ?
C12 C13 C14 Fe1 60.0(5) . . . . ?
C11 C10 C14 C13 -0.1(9) . . . . ?
Fe1 C10 C14 C13 60.1(5) . . . . ?
C11 C10 C14 Fe1 -60.2(5) . . . . ?
C6 Fe1 C14 C13 76.2(6) . . . . ?
C7 Fe1 C14 C13 117.0(5) . . . . ?
C10 Fe1 C14 C13 -117.3(9) . . . . ?
C5 Fe1 C14 C13 46.0(11) . . . . ?
C12 Fe1 C14 C13 -37.3(5) . . . . ?
C11 Fe1 C14 C13 -80.5(6) . . . . ?
C8 Fe1 C14 C13 158.0(5) . . . . ?
C9 Fe1 C14 C13 -171.8(6) . . . . ?
C6 Fe1 C14 C10 -166.6(6) . . . . ?
C7 Fe1 C14 C10 -125.8(6) . . . . ?
C5 Fe1 C14 C10 163.3(8) . . . . ?
C13 Fe1 C14 C10 117.3(9) . . . . ?
C12 Fe1 C14 C10 80.0(6) . . . . ?
C11 Fe1 C14 C10 36.8(6) . . . . ?
C8 Fe1 C14 C10 -84.8(7) . . . . ?
C9 Fe1 C14 C10 -54.5(11) . . . . ?
C9 P1 C15 C16 126.2(4) . . . . ?
C21 P1 C15 C16 -125.6(4) . . . . ?
Pd1 P1 C15 C16 -3.2(5) . . . . ?
C9 P1 C15 C20 -54.0(5) . . . . ?
C21 P1 C15 C20 54.2(5) . . . . ?
Pd1 P1 C15 C20 176.7(4) . . . . ?
C20 C15 C16 C17 -0.6(9) . . . . ?
P1 C15 C16 C17 179.3(5) . . . . ?
C15 C16 C17 C18 0.7(11) . . . . ?
C16 C17 C18 C19 0.0(12) . . . . ?
C17 C18 C19 C20 -0.9(12) . . . . ?
C18 C19 C20 C15 1.0(10) . . . . ?
C16 C15 C20 C19 -0.3(9) . . . . ?
P1 C15 C20 C19 179.9(5) . . . . ?
C9 P1 C21 C22 -42.2(5) . . . . ?
C15 P1 C21 C22 -154.6(4) . . . . ?
Pd1 P1 C21 C22 73.7(4) . . . . ?
C9 P1 C21 C26 143.9(4) . . . . ?
C15 P1 C21 C26 31.5(5) . . . . ?
Pd1 P1 C21 C26 -100.2(4) . . . . ?
C26 C21 C22 C23 -0.2(8) . . . . ?
P1 C21 C22 C23 -174.3(4) . . . . ?
C21 C22 C23 C24 0.8(9) . . . . ?
C22 C23 C24 C25 -1.0(9) . . . . ?
C23 C24 C25 C26 0.6(9) . . . . ?
C24 C25 C26 C21 0.1(9) . . . . ?
C22 C21 C26 C25 -0.3(8) . . . . ?
P1 C21 C26 C25 173.8(4) . . . . ?
N1 Pd1 C27 C28 -0.5(5) . . . . ?
P1 Pd1 C27 C28 -172.0(2) . . . . ?
C28 Pd1 C27 C32 -118.4(5) . . . . ?
N1 Pd1 C27 C32 -118.9(4) . . . . ?
P1 Pd1 C27 C32 69.6(4) . . . . ?
C32 C27 C28 C29 -157.5(5) . . . . ?
Pd1 C27 C28 C29 90.0(5) . . . . ?
C32 C27 C28 Pd1 112.4(4) . . . . ?
N1 Pd1 C28 C27 179.7(3) . . . . ?
P1 Pd1 C28 C27 15.0(4) . . . . ?
C27 Pd1 C28 C29 -124.5(4) . . . . ?
N1 Pd1 C28 C29 55.2(3) . . . . ?
P1 Pd1 C28 C29 -109.6(3) . . . . ?
C27 C28 C29 O1 178.2(4) . . . . ?
Pd1 C28 C29 O1 -109.2(4) . . . . ?
C27 C28 C29 C30 0.2(7) . . . . ?
Pd1 C28 C29 C30 72.8(4) . . . . ?
O1 C29 C30 C31 -22.7(8) . . . . ?
C28 C29 C30 C31 155.4(5) . . . . ?
C29 C30 C31 C38 -175.0(6) . . . . ?
C28 C27 C32 C37 -8.3(8) . . . . ?
Pd1 C27 C32 C37 77.5(6) . . . . ?
C28 C27 C32 C33 171.0(5) . . . . ?
Pd1 C27 C32 C33 -103.2(5) . . . . ?
C37 C32 C33 C34 -2.5(10) . . . . ?
C27 C32 C33 C34 178.2(6) . . . . ?
C32 C33 C34 C35 3.5(13) . . . . ?
C33 C34 C35 C36 -2.9(13) . . . . ?
C34 C35 C36 C37 1.5(12) . . . . ?
C35 C36 C37 C32 -0.7(11) . . . . ?
C33 C32 C37 C36 1.1(9) . . . . ?
C27 C32 C37 C36 -179.6(5) . . . . ?
C30 C31 C38 C39 -17.5(11) . . . . ?
C30 C31 C38 C43 160.5(7) . . . . ?
C43 C38 C39 C40 2.5(11) . . . . ?
C31 C38 C39 C40 -179.4(7) . . . . ?
C38 C39 C40 C41 -2.5(14) . . . . ?
C39 C40 C41 C42 0.7(15) . . . . ?
C40 C41 C42 C43 1.1(15) . . . . ?
C41 C42 C43 C38 -1.0(15) . . . . ?
C39 C38 C43 C42 -0.8(12) . . . . ?
C31 C38 C43 C42 -178.9(8) . . . . ?
